data_7242414
loop_
_publ_author_name
'Guilbert, Anne A. Y.'
'Parr, Zachary S.'
'Kreouzis, Theo'
'Woods, Duncan J.'
'Sprick, Reiner Sebastian'
'Abrahams, I.'
'Nielsen, Christian'
'Zbiri, Mohamed'

_publ_section_title
;
 Effect of substituting non-polar chains with polar chains on the
 structural dynamics of small organic molecule and polymer semiconductors
;
_journal_name_full 'Physical Chemistry Chemical Physics'
_journal_paper_doi 10.1039/D1CP00670C
_journal_year 2021
_chemical_formula_moiety 'C34 H42 O8 S2'
_chemical_formula_sum 'C34 H42 O8 S2'
_chemical_formula_weight 642.79
_space_group_crystal_system monoclinic
_space_group_IT_number 14
_space_group_name_Hall '-P 2ybc'
_space_group_name_H-M_alt 'P 1 21/c 1'
_atom_sites_solution_hydrogens geom
_atom_sites_solution_primary dual
_atom_sites_solution_secondary dual
_audit_creation_method SHELXL-2018/3
_audit_update_record
;
2020-12-27 deposited with the CCDC.	2021-03-15 downloaded from the CCDC.
;
_cell_angle_alpha 90
_cell_angle_beta 100.575(4)
_cell_angle_gamma 90
_cell_formula_units_Z 2
_cell_length_a 22.9690(10)
_cell_length_b 8.1561(3)
_cell_length_c 8.6458(3)
_cell_measurement_reflns_used 3560
_cell_measurement_temperature 100(2)
_cell_measurement_theta_max 70.11
_cell_measurement_theta_min 5.77
_cell_volume 1592.17(11)
_computing_cell_refinement 'CrysalisPro (Agilent Technologies,     )'
_computing_data_collection 'CrysalisPro (Agilent Technologies,     )'
_computing_data_reduction 'CrysalisPro (Agilent Technologies,     )'
_computing_molecular_graphics 'Ortep for Windows (Farrugia, 2012)'
_computing_publication_material 'WinGX publication routines (Farrugia, 2012)'
_computing_structure_refinement 'SHELXL-2018/3 (Sheldrick, 2018)'
_computing_structure_solution 'SHELXT-2018/2 (Sheldrick, 2015)'
_diffrn_ambient_temperature 100(2)
_diffrn_detector_area_resol_mean 10
_diffrn_measured_fraction_theta_full 1.000
_diffrn_measured_fraction_theta_max 0.999
_diffrn_measurement_device_type 'Agilent Technologies XtaLAB AFC11 (RCD3): quarter-chi single'
_diffrn_measurement_method '\w scans'
_diffrn_radiation_type CuK\a
_diffrn_radiation_wavelength 1.54184
_diffrn_reflns_av_R_equivalents 0.041
_diffrn_reflns_av_unetI/netI 0.0509
_diffrn_reflns_Laue_measured_fraction_full 1.000
_diffrn_reflns_Laue_measured_fraction_max 0.999
_diffrn_reflns_limit_h_max 27
_diffrn_reflns_limit_h_min -27
_diffrn_reflns_limit_k_max 9
_diffrn_reflns_limit_k_min 0
_diffrn_reflns_limit_l_max 10
_diffrn_reflns_limit_l_min 0
_diffrn_reflns_number 2916
_diffrn_reflns_point_group_measured_fraction_full 1.000
_diffrn_reflns_point_group_measured_fraction_max 0.999
_diffrn_reflns_theta_full 67.684
_diffrn_reflns_theta_max 68.221
_diffrn_reflns_theta_min 3.916
_diffrn_source 'Rotating-anode X-ray tube'
_exptl_absorpt_coefficient_mu 1.942
_exptl_absorpt_correction_T_max 1
_exptl_absorpt_correction_T_min 0.682
_exptl_absorpt_correction_type multi-scan
_exptl_absorpt_process_details
;
CrysAlisPro 1.171.40.67a (Rigaku Oxford Diffraction, 2019)
Empirical absorption correction using spherical harmonics,
        implemented in SCALE3 ABSPACK scaling algorithm.
;
_exptl_crystal_colour 'light green'
_exptl_crystal_density_diffrn 1.341
_exptl_crystal_density_method 'not measured'
_exptl_crystal_description block
_exptl_crystal_F_000 684
_exptl_crystal_size_max 0.050
_exptl_crystal_size_mid 0.040
_exptl_crystal_size_min 0.030
_refine_diff_density_max 0.513
_refine_diff_density_min -0.339
_refine_diff_density_rms 0.055
_refine_ls_extinction_method none
_refine_ls_goodness_of_fit_ref 1.083
_refine_ls_hydrogen_treatment constr
_refine_ls_matrix_type full
_refine_ls_number_parameters 209
_refine_ls_number_reflns 2916
_refine_ls_number_restraints 0
_refine_ls_restrained_S_all 1.083
_refine_ls_R_factor_all 0.0584
_refine_ls_R_factor_gt 0.0488
_refine_ls_shift/su_max 0.001
_refine_ls_shift/su_mean 0.000
_refine_ls_structure_factor_coef Fsqd
_refine_ls_weighting_details 'w=1/[\s^2^(Fo^2^)+(0.0633P)^2^+0.8574P] where P=(Fo^2^+2Fc^2^)/3'
_refine_ls_weighting_scheme calc
_refine_ls_wR_factor_gt 0.1287
_refine_ls_wR_factor_ref 0.1337
_reflns_Friedel_coverage 0.000
_reflns_number_gt 2497
_reflns_number_total 2916
_reflns_threshold_expression 'I > 2\s(I)'
_cod_data_source_file d1cp00670c2.cif
_cod_data_source_block shelx
_cod_original_sg_symbol_H-M 'P 21/c'
_cod_database_code 7242414
_shelx_shelxl_version_number 2018/3
_shelx_space_group_comment
;
The symmetry employed for this shelxl refinement is uniquely defined
by the following loop, which should always be used as a source of
symmetry information in preference to the above space-group names.
They are only intended as comments.
;

loop_
_space_group_symop_operation_xyz
'x, y, z'
'-x, y+1/2, -z+1/2'
'-x, -y, -z'
'x, -y-1/2, z-1/2'

loop_
_atom_site_label
_atom_site_type_symbol
_atom_site_fract_x
_atom_site_fract_y
_atom_site_fract_z
_atom_site_U_iso_or_equiv
_atom_site_adp_type
_atom_site_occupancy
_atom_site_site_symmetry_order
_atom_site_calc_flag
_atom_site_refinement_flags_posn
_atom_site_refinement_flags_adp
_atom_site_refinement_flags_occupancy
_atom_site_disorder_assembly
_atom_site_disorder_group
S1 S 0.96378(3) -0.07345(7) 0.20808(6) 0.02924(19) Uani 1 1 d . . . . .
O1 O 0.75575(7) -0.0307(2) 0.67049(17) 0.0306(4) Uani 1 1 d . . . . .
O2 O 0.71008(7) 0.0501(2) 0.94827(18) 0.0328(4) Uani 1 1 d . . . . .
O3 O 0.62501(7) 0.3131(2) 0.96693(18) 0.0377(4) Uani 1 1 d . . . . .
O4 O 0.53466(11) 0.5250(5) 0.7994(3) 0.0923(11) Uani 1 1 d . . . . .
C1 C 0.97439(10) 0.0207(3) 0.0350(2) 0.0282(5) Uani 1 1 d . . . . .
C2 C 0.93069(11) 0.1298(3) -0.0156(3) 0.0329(5) Uani 1 1 d . . . . .
H2 H 0.929065 0.193945 -0.108050 0.040 Uiso 1 1 calc R U . . .
C3 C 0.88771(11) 0.1395(3) 0.0817(3) 0.0313(5) Uani 1 1 d . . . . .
H3 H 0.854550 0.211032 0.061586 0.038 Uiso 1 1 calc R U . . .
C4 C 0.89865(10) 0.0348(3) 0.2089(3) 0.0276(5) Uani 1 1 d . . . . .
C5 C 0.86293(10) 0.0124(3) 0.3319(2) 0.0274(5) Uani 1 1 d . . . . .
C6 C 0.80482(11) 0.0708(3) 0.3084(3) 0.0287(5) Uani 1 1 d . . . . .
H6 H 0.788508 0.121670 0.211234 0.034 Uiso 1 1 calc R U . . .
C7 C 0.77044(10) 0.0562(3) 0.4236(3) 0.0288(5) Uani 1 1 d . . . . .
H7 H 0.731152 0.097868 0.405739 0.035 Uiso 1 1 calc R U . . .
C8 C 0.79377(10) -0.0198(3) 0.5659(2) 0.0270(5) Uani 1 1 d . . . . .
C9 C 0.85144(11) -0.0797(3) 0.5923(3) 0.0305(5) Uani 1 1 d . . . . .
H9 H 0.867460 -0.131576 0.689180 0.037 Uiso 1 1 calc R U . . .
C10 C 0.88550(11) -0.0629(3) 0.4755(3) 0.0296(5) Uani 1 1 d . . . . .
H10 H 0.924932 -0.103588 0.493858 0.035 Uiso 1 1 calc R U . . .
C11 C 0.77809(11) -0.1001(3) 0.8222(3) 0.0323(5) Uani 1 1 d . . . . .
H11A H 0.810130 -0.030537 0.880232 0.039 Uiso 1 1 calc R U . . .
H11B H 0.794302 -0.210993 0.810470 0.039 Uiso 1 1 calc R U . . .
C12 C 0.72742(12) -0.1096(3) 0.9101(3) 0.0357(6) Uani 1 1 d . . . . .
H12A H 0.693466 -0.166084 0.844474 0.043 Uiso 1 1 calc R U . . .
H12B H 0.739558 -0.173936 1.007794 0.043 Uiso 1 1 calc R U . . .
C13 C 0.66042(12) 0.0411(3) 1.0250(3) 0.0377(6) Uani 1 1 d . . . . .
H13A H 0.668465 -0.040536 1.110983 0.045 Uiso 1 1 calc R U . . .
H13B H 0.625381 0.003556 0.948891 0.045 Uiso 1 1 calc R U . . .
C14 C 0.64708(12) 0.2029(3) 1.0913(3) 0.0373(6) Uani 1 1 d . . . . .
H14A H 0.617299 0.188501 1.159672 0.045 Uiso 1 1 calc R U . . .
H14B H 0.683523 0.248525 1.155977 0.045 Uiso 1 1 calc R U . . .
C15 C 0.60394(13) 0.4587(4) 1.0282(3) 0.0476(7) Uani 1 1 d . . . . .
H15A H 0.635423 0.506303 1.109453 0.057 Uiso 1 1 calc R U . . .
H15B H 0.569524 0.432847 1.078076 0.057 Uiso 1 1 calc R U . . .
C16 C 0.58630(16) 0.5786(4) 0.8994(5) 0.0666(10) Uani 1 1 d . . . . .
H16A H 0.579146 0.686901 0.944186 0.080 Uiso 1 1 calc R U . . .
H16B H 0.618641 0.590876 0.838711 0.080 Uiso 1 1 calc R U . . .
C17A C 0.5188(4) 0.6880(14) 0.7121(11) 0.066(3) Uani 0.538(17) 1 d . . P A 1
H17A H 0.482398 0.674111 0.634080 0.099 Uiso 0.538(17) 1 calc R U P A 1
H17B H 0.512759 0.772932 0.787752 0.099 Uiso 0.538(17) 1 calc R U P A 1
H17C H 0.551174 0.720634 0.658959 0.099 Uiso 0.538(17) 1 calc R U P A 1
C17B C 0.5081(3) 0.5871(16) 0.6483(12) 0.058(3) Uani 0.462(17) 1 d . . P A 2
H18A H 0.472196 0.524109 0.607461 0.086 Uiso 0.462(17) 1 calc R U P A 2
H18B H 0.497679 0.702730 0.657824 0.086 Uiso 0.462(17) 1 calc R U P A 2
H18C H 0.536085 0.576995 0.575886 0.086 Uiso 0.462(17) 1 calc R U P A 2

loop_
_atom_site_aniso_label
_atom_site_aniso_U_11
_atom_site_aniso_U_22
_atom_site_aniso_U_33
_atom_site_aniso_U_23
_atom_site_aniso_U_13
_atom_site_aniso_U_12
S1 0.0391(3) 0.0284(3) 0.0215(3) 0.0037(2) 0.0091(2) 0.0035(2)
O1 0.0403(9) 0.0347(9) 0.0185(7) 0.0020(6) 0.0098(7) 0.0030(7)
O2 0.0420(9) 0.0312(9) 0.0277(8) 0.0014(7) 0.0127(7) 0.0052(7)
O3 0.0457(10) 0.0404(10) 0.0267(8) -0.0038(7) 0.0057(7) 0.0091(8)
O4 0.0523(14) 0.147(3) 0.0797(19) 0.0652(19) 0.0187(13) 0.0314(16)
C1 0.0405(13) 0.0265(12) 0.0184(10) -0.0005(9) 0.0075(9) -0.0002(10)
C2 0.0455(14) 0.0324(13) 0.0228(11) 0.0036(9) 0.0114(10) 0.0053(11)
C3 0.0434(13) 0.0283(13) 0.0234(11) 0.0027(9) 0.0094(10) 0.0067(10)
C4 0.0382(12) 0.0226(11) 0.0226(11) -0.0023(9) 0.0075(9) -0.0021(10)
C5 0.0393(12) 0.0220(11) 0.0217(10) -0.0034(9) 0.0076(9) -0.0029(9)
C6 0.0392(12) 0.0269(12) 0.0200(11) -0.0006(9) 0.0054(9) -0.0015(10)
C7 0.0353(12) 0.0277(12) 0.0239(11) -0.0019(9) 0.0064(9) -0.0006(10)
C8 0.0379(12) 0.0241(12) 0.0209(10) -0.0034(9) 0.0102(9) -0.0026(9)
C9 0.0438(13) 0.0270(12) 0.0214(11) 0.0015(9) 0.0076(9) 0.0024(10)
C10 0.0383(12) 0.0268(12) 0.0243(11) 0.0000(9) 0.0079(9) 0.0011(10)
C11 0.0451(14) 0.0336(13) 0.0204(11) 0.0028(9) 0.0117(10) 0.0058(11)
C12 0.0513(15) 0.0301(13) 0.0286(12) 0.0037(10) 0.0150(11) 0.0067(11)
C13 0.0453(14) 0.0420(15) 0.0295(12) 0.0024(11) 0.0166(11) 0.0049(12)
C14 0.0461(14) 0.0428(15) 0.0239(11) 0.0000(10) 0.0087(10) 0.0074(12)
C15 0.0511(16) 0.0445(17) 0.0476(16) -0.0095(13) 0.0101(13) 0.0130(13)
C16 0.069(2) 0.054(2) 0.085(3) 0.0116(18) 0.039(2) 0.0181(17)
C17A 0.081(5) 0.065(7) 0.051(4) 0.021(4) 0.008(4) 0.017(4)
C17B 0.050(4) 0.067(7) 0.054(5) 0.016(5) 0.008(3) 0.014(4)

loop_
_atom_type_symbol
_atom_type_description
_atom_type_scat_dispersion_real
_atom_type_scat_dispersion_imag
_atom_type_scat_source
C C 0.0181 0.0091 'International Tables Vol C Tables 4.2.6.8 and 6.1.1.4'
H H 0.0000 0.0000 'International Tables Vol C Tables 4.2.6.8 and 6.1.1.4'
O O 0.0492 0.0322 'International Tables Vol C Tables 4.2.6.8 and 6.1.1.4'
S S 0.3331 0.5567 'International Tables Vol C Tables 4.2.6.8 and 6.1.1.4'

loop_
_geom_angle_atom_site_label_1
_geom_angle_atom_site_label_2
_geom_angle_atom_site_label_3
_geom_angle
_geom_angle_site_symmetry_1
_geom_angle_site_symmetry_3
_geom_angle_publ_flag
C4 S1 C1 92.05(11) . . ?
C8 O1 C11 117.68(17) . . ?
C12 O2 C13 110.14(18) . . ?
C14 O3 C15 110.17(19) . . ?
C16 O4 C17B 128.6(5) . . ?
C16 O4 C17A 97.5(5) . . ?
C2 C1 C1 128.7(3) . 3_755 ?
C2 C1 S1 110.87(17) . . ?
C1 C1 S1 120.4(2) 3_755 . ?
C1 C2 C3 113.7(2) . . ?
C4 C3 C2 113.3(2) . . ?
C3 C4 C5 127.6(2) . . ?
C3 C4 S1 110.04(17) . . ?
C5 C4 S1 122.35(17) . . ?
C6 C5 C10 117.9(2) . . ?
C6 C5 C4 119.9(2) . . ?
C10 C5 C4 122.2(2) . . ?
C7 C6 C5 121.5(2) . . ?
C6 C7 C8 119.7(2) . . ?
O1 C8 C9 124.9(2) . . ?
O1 C8 C7 115.0(2) . . ?
C9 C8 C7 120.1(2) . . ?
C8 C9 C10 119.4(2) . . ?
C9 C10 C5 121.4(2) . . ?
O1 C11 C12 107.58(19) . . ?
O2 C12 C11 110.3(2) . . ?
O2 C13 C14 111.8(2) . . ?
O3 C14 C13 109.78(19) . . ?
O3 C15 C16 109.6(2) . . ?
O4 C16 C15 109.9(3) . . ?

loop_
_geom_bond_atom_site_label_1
_geom_bond_atom_site_label_2
_geom_bond_distance
_geom_bond_site_symmetry_2
_geom_bond_publ_flag
S1 C4 1.738(2) . ?
S1 C1 1.738(2) . ?
O1 C8 1.370(3) . ?
O1 C11 1.434(3) . ?
O2 C12 1.419(3) . ?
O2 C13 1.423(3) . ?
O3 C14 1.421(3) . ?
O3 C15 1.421(3) . ?
O4 C16 1.403(5) . ?
O4 C17B 1.430(8) . ?
O4 C17A 1.538(8) . ?
C1 C2 1.353(3) . ?
C1 C1 1.458(4) 3_755 ?
C2 C3 1.412(3) . ?
C3 C4 1.378(3) . ?
C4 C5 1.469(3) . ?
C5 C6 1.396(3) . ?
C5 C10 1.397(3) . ?
C6 C7 1.385(3) . ?
C7 C8 1.394(3) . ?
C8 C9 1.391(3) . ?
C9 C10 1.394(3) . ?
C11 C12 1.504(3) . ?
C13 C14 1.493(4) . ?
C15 C16 1.482(5) . ?
